data_1502668
loop_
_publ_author_name
'Tan, Caiping'
'Lai, Sensen'
'Wu, Shouhai'
'Hu, Sheng'
'Zhou, Lingjun'
'Chen, Yu'
'Wang, Minxu'
'Zhu, Yiping'
'Lian, Wu'
'Peng, Wenlie'
'Ji, Liangnian'
'Xu, Anlong'

_publ_section_title
;
 Nuclear permeable ruthenium(II) \b-carboline complexes induce autophagy
 to antagonize mitochondrial-mediated apoptosis.
;
_journal_issue 21
_journal_name_full 'Journal of medicinal chemistry'
_journal_page_first 7613
_journal_page_last 7624
_journal_paper_doi 10.1021/jm1009296
_journal_volume 53
_journal_year 2010
_chemical_formula_sum 'C16 H10 N3'
_chemical_formula_weight 244.27
_chemical_name_systematic
; 
 ? 
;
_space_group_IT_number 14
_symmetry_cell_setting monoclinic
_symmetry_space_group_name_Hall '-P 2ybc'
_symmetry_space_group_name_H-M 'P 1 21/c 1'
_atom_sites_solution_hydrogens geom
_atom_sites_solution_primary direct
_atom_sites_solution_secondary difmap
_audit_creation_method SHELXL-97
_cell_angle_alpha 90.00
_cell_angle_beta 98.773(2)
_cell_angle_gamma 90.00
_cell_formula_units_Z 8
_cell_length_a 15.046(2)
_cell_length_b 9.8450(13)
_cell_length_c 16.267(2)
_cell_measurement_reflns_used 4533
_cell_measurement_temperature 173(2)
_cell_measurement_theta_max 26.40
_cell_measurement_theta_min 2.077
_cell_volume 2381.4(5)
_computing_cell_refinement 'Bruker SMART'
_computing_data_collection 'Bruker SMART'
_computing_data_reduction 'Bruker SMART'
_computing_molecular_graphics 'Bruker SHELXTL'
_computing_publication_material 'Bruker SHELXTL'
_computing_structure_refinement 'SHELXL-97 (Sheldrick, 1997)'
_computing_structure_solution 'SHELXS-97 (Sheldrick, 1990)'
_diffrn_ambient_temperature 173(2)
_diffrn_detector_area_resol_mean graphite
_diffrn_measured_fraction_theta_full 0.994
_diffrn_measured_fraction_theta_max 0.994
_diffrn_measurement_device_type MoK\a
_diffrn_measurement_method 'phi and omega scans'
_diffrn_radiation_monochromator graphite
_diffrn_radiation_source 'fine-focus sealed tube'
_diffrn_radiation_type MoK\a
_diffrn_radiation_wavelength 0.71073
_diffrn_reflns_av_R_equivalents 0.0232
_diffrn_reflns_av_sigmaI/netI 0.0321
_diffrn_reflns_limit_h_max 19
_diffrn_reflns_limit_h_min -18
_diffrn_reflns_limit_k_max 12
_diffrn_reflns_limit_k_min -8
_diffrn_reflns_limit_l_max 13
_diffrn_reflns_limit_l_min -20
_diffrn_reflns_number 11939
_diffrn_reflns_theta_full 27.10
_diffrn_reflns_theta_max 27.10
_diffrn_reflns_theta_min 1.37
_diffrn_standards_decay_% 0
_diffrn_standards_interval_count 0
_diffrn_standards_interval_time 0
_diffrn_standards_number 'CCD area detector'
_exptl_absorpt_coefficient_mu 0.084
_exptl_absorpt_correction_T_max 0.750
_exptl_absorpt_correction_T_min 0.558
_exptl_absorpt_correction_type multi-scan
_exptl_absorpt_process_details 'SADABS (Sheldrick, 1996)'
_exptl_crystal_colour yellow
_exptl_crystal_density_diffrn 1.363
_exptl_crystal_density_method 'not measured'
_exptl_crystal_description block
_exptl_crystal_F_000 1016
_exptl_crystal_size_max 0.34
_exptl_crystal_size_mid 0.30
_exptl_crystal_size_min 0.28
_refine_diff_density_max 0.290
_refine_diff_density_min -0.221
_refine_diff_density_rms 0.045
_refine_ls_extinction_method none
_refine_ls_goodness_of_fit_ref 1.048
_refine_ls_hydrogen_treatment constr
_refine_ls_matrix_type full
_refine_ls_number_parameters 343
_refine_ls_number_reflns 5221
_refine_ls_number_restraints 0
_refine_ls_restrained_S_all 1.048
_refine_ls_R_factor_all 0.0682
_refine_ls_R_factor_gt 0.0459
_refine_ls_shift/su_max 0.000
_refine_ls_shift/su_mean 0.000
_refine_ls_structure_factor_coef Fsqd
_refine_ls_weighting_details 'calc w=1/[\s^2^(Fo^2^)+(0.0631P)^2^+0.8772P] where P=(Fo^2^+2Fc^2^)/3'
_refine_ls_weighting_scheme calc
_refine_ls_wR_factor_gt 0.1179
_refine_ls_wR_factor_ref 0.1331
_reflns_number_gt 3819
_reflns_number_total 5221
_reflns_threshold_expression >2sigma(I)
_cod_data_source_file jm1009296_si_002.cif
_cod_data_source_block 1
_cod_original_sg_symbol_H-M P21/c
_cod_database_code 1502668

loop_
_symmetry_equiv_pos_as_xyz
'x, y, z'
'-x, y+1/2, -z+1/2'
'-x, -y, -z'
'x, -y-1/2, z-1/2'

loop_
_atom_site_label
_atom_site_type_symbol
_atom_site_fract_x
_atom_site_fract_y
_atom_site_fract_z
_atom_site_U_iso_or_equiv
_atom_site_adp_type
_atom_site_occupancy
_atom_site_symmetry_multiplicity
_atom_site_calc_flag
_atom_site_refinement_flags
N1 N 0.17067(9) 0.34985(14) 0.05128(9) 0.0301(3) Uani 1 1 d .
N2 N -0.07177(9) 0.35840(14) 0.06992(9) 0.0311(3) Uani 1 1 d .
N3 N 0.12558(10) 0.54836(15) 0.15623(9) 0.0334(3) Uani 1 1 d .
N4 N 0.41649(9) 0.11144(15) 0.35117(9) 0.0315(3) Uani 1 1 d .
N5 N 0.65381(10) 0.00054(16) 0.37091(10) 0.0378(4) Uani 1 1 d .
N6 N 0.52380(10) 0.20063(16) 0.49578(10) 0.0379(4) Uani 1 1 d .
C1 C 0.20433(11) 0.25463(16) 0.00142(10) 0.0292(4) Uani 1 1 d .
C2 C 0.29317(12) 0.23295(18) -0.00992(11) 0.0340(4) Uani 1 1 d .
H2A H 0.3407 0.2881 0.0170 0.041 Uiso 1 1 calc R
C3 C 0.30925(13) 0.12794(19) -0.06192(12) 0.0381(4) Uani 1 1 d .
H3A H 0.3694 0.1090 -0.0696 0.046 Uiso 1 1 calc R
C4 C 0.23953(13) 0.04881(19) -0.10356(12) 0.0389(4) Uani 1 1 d .
H4B H 0.2529 -0.0205 -0.1404 0.047 Uiso 1 1 calc R
C5 C 0.15157(13) 0.06937(17) -0.09212(11) 0.0348(4) Uani 1 1 d .
H5B H 0.1044 0.0152 -0.1206 0.042 Uiso 1 1 calc R
C6 C 0.13373(11) 0.17188(17) -0.03759(10) 0.0296(4) Uani 1 1 d .
C7 C 0.05321(11) 0.21845(16) -0.00810(10) 0.0286(4) Uani 1 1 d .
C8 C -0.03646(11) 0.18011(17) -0.02139(11) 0.0325(4) Uani 1 1 d .
H8A H -0.0567 0.1060 -0.0568 0.039 Uiso 1 1 calc R
C9 C -0.09528(11) 0.25331(18) 0.01856(11) 0.0342(4) Uani 1 1 d .
H9A H -0.1568 0.2276 0.0091 0.041 Uiso 1 1 calc R
C10 C 0.01456(11) 0.39687(16) 0.08462(10) 0.0268(3) Uani 1 1 d .
C11 C 0.07914(11) 0.32850(16) 0.04621(10) 0.0263(3) Uani 1 1 d .
C12 C 0.03796(11) 0.51336(16) 0.14144(10) 0.0284(4) Uani 1 1 d .
C13 C -0.02773(12) 0.58305(18) 0.17645(11) 0.0344(4) Uani 1 1 d .
H13A H -0.0889 0.5557 0.1654 0.041 Uiso 1 1 calc R
C14 C -0.00191(13) 0.69278(19) 0.22758(11) 0.0399(4) Uani 1 1 d .
H14A H -0.0452 0.7415 0.2527 0.048 Uiso 1 1 calc R
C15 C 0.08730(13) 0.7308(2) 0.24176(11) 0.0403(4) Uani 1 1 d .
H15A H 0.1064 0.8066 0.2761 0.048 Uiso 1 1 calc R
C16 C 0.14814(13) 0.65618(19) 0.20491(11) 0.0392(4) Uani 1 1 d .
H16A H 0.2095 0.6829 0.2147 0.047 Uiso 1 1 calc R
C17 C 0.35441(11) 0.07718(17) 0.28220(11) 0.0314(4) Uani 1 1 d .
C18 C 0.26285(12) 0.10802(19) 0.26515(12) 0.0383(4) Uani 1 1 d .
H18A H 0.2340 0.1594 0.3028 0.046 Uiso 1 1 calc R
C19 C 0.21614(13) 0.0604(2) 0.19096(13) 0.0428(5) Uani 1 1 d .
H19A H 0.1538 0.0802 0.1774 0.051 Uiso 1 1 calc R
C20 C 0.25788(14) -0.0160(2) 0.13550(12) 0.0439(5) Uani 1 1 d .
H20A H 0.2235 -0.0474 0.0852 0.053 Uiso 1 1 calc R
C21 C 0.34823(13) -0.0466(2) 0.15255(12) 0.0399(4) Uani 1 1 d .
H21A H 0.3764 -0.0986 0.1146 0.048 Uiso 1 1 calc R
C22 C 0.39757(12) 0.00059(17) 0.22681(11) 0.0329(4) Uani 1 1 d .
C23 C 0.49020(12) -0.01203(17) 0.26459(11) 0.0320(4) Uani 1 1 d .
C24 C 0.56549(13) -0.07637(19) 0.24338(12) 0.0398(4) Uani 1 1 d .
H24A H 0.5626 -0.1256 0.1928 0.048 Uiso 1 1 calc R
C25 C 0.64466(13) -0.0664(2) 0.29814(12) 0.0428(5) Uani 1 1 d .
H25A H 0.6964 -0.1099 0.2834 0.051 Uiso 1 1 calc R
C26 C 0.58211(11) 0.06301(17) 0.39367(11) 0.0306(4) Uani 1 1 d .
C27 C 0.49905(11) 0.05808(16) 0.34127(10) 0.0288(4) Uani 1 1 d .
C28 C 0.59509(11) 0.13246(17) 0.47527(11) 0.0306(4) Uani 1 1 d .
C29 C 0.67682(12) 0.12669(18) 0.52793(12) 0.0381(4) Uani 1 1 d .
H29A H 0.7263 0.0793 0.5116 0.046 Uiso 1 1 calc R
C30 C 0.68532(13) 0.1907(2) 0.60431(13) 0.0443(5) Uani 1 1 d .
H30A H 0.7405 0.1873 0.6414 0.053 Uiso 1 1 calc R
C31 C 0.61232(13) 0.2597(2) 0.62594(12) 0.0428(5) Uani 1 1 d .
H31A H 0.6161 0.3044 0.6781 0.051 Uiso 1 1 calc R
C32 C 0.53419(13) 0.2620(2) 0.57003(12) 0.0437(5) Uani 1 1 d .
H32A H 0.4843 0.3102 0.5850 0.052 Uiso 1 1 calc R

loop_
_atom_site_aniso_label
_atom_site_aniso_U_11
_atom_site_aniso_U_22
_atom_site_aniso_U_33
_atom_site_aniso_U_23
_atom_site_aniso_U_13
_atom_site_aniso_U_12
N1 0.0284(7) 0.0310(7) 0.0327(7) -0.0011(6) 0.0098(6) 0.0006(6)
N2 0.0288(7) 0.0326(7) 0.0327(8) 0.0022(6) 0.0074(6) 0.0007(6)
N3 0.0340(8) 0.0345(8) 0.0316(8) -0.0031(6) 0.0049(6) 0.0004(6)
N4 0.0266(7) 0.0345(8) 0.0341(8) -0.0009(6) 0.0067(6) -0.0007(6)
N5 0.0341(8) 0.0400(9) 0.0407(9) 0.0020(7) 0.0104(7) 0.0076(7)
N6 0.0316(8) 0.0454(9) 0.0378(8) -0.0077(7) 0.0085(7) -0.0031(7)
C1 0.0346(9) 0.0263(8) 0.0283(8) 0.0025(7) 0.0102(7) 0.0018(7)
C2 0.0325(9) 0.0344(9) 0.0376(9) 0.0008(8) 0.0131(8) -0.0020(7)
C3 0.0374(10) 0.0383(10) 0.0427(10) 0.0039(8) 0.0192(8) 0.0043(8)
C4 0.0482(11) 0.0326(9) 0.0394(10) -0.0040(8) 0.0178(9) 0.0049(8)
C5 0.0426(10) 0.0287(9) 0.0341(9) -0.0020(7) 0.0088(8) -0.0005(8)
C6 0.0334(9) 0.0265(8) 0.0298(8) 0.0022(7) 0.0080(7) 0.0006(7)
C7 0.0327(9) 0.0261(8) 0.0277(8) 0.0034(7) 0.0066(7) 0.0019(7)
C8 0.0332(9) 0.0288(9) 0.0350(9) -0.0019(7) 0.0033(7) -0.0032(7)
C9 0.0275(9) 0.0353(9) 0.0394(10) 0.0018(8) 0.0042(7) -0.0041(7)
C10 0.0287(8) 0.0267(8) 0.0254(8) 0.0040(6) 0.0055(6) 0.0014(6)
C11 0.0277(8) 0.0261(8) 0.0256(8) 0.0037(6) 0.0054(6) -0.0014(6)
C12 0.0329(9) 0.0292(8) 0.0239(8) 0.0044(6) 0.0066(7) 0.0018(7)
C13 0.0361(9) 0.0343(9) 0.0349(9) 0.0007(8) 0.0116(8) 0.0014(7)
C14 0.0490(11) 0.0383(10) 0.0350(10) -0.0040(8) 0.0149(9) 0.0065(8)
C15 0.0504(12) 0.0376(10) 0.0324(9) -0.0089(8) 0.0047(8) -0.0004(8)
C16 0.0397(10) 0.0404(10) 0.0364(10) -0.0065(8) 0.0024(8) -0.0020(8)
C17 0.0330(9) 0.0303(8) 0.0314(9) 0.0031(7) 0.0066(7) -0.0042(7)
C18 0.0332(9) 0.0404(10) 0.0423(10) -0.0002(8) 0.0089(8) -0.0023(8)
C19 0.0337(10) 0.0460(11) 0.0470(11) 0.0045(9) 0.0008(8) -0.0051(8)
C20 0.0472(12) 0.0473(11) 0.0350(10) -0.0001(9) -0.0009(8) -0.0102(9)
C21 0.0481(11) 0.0399(10) 0.0323(9) -0.0022(8) 0.0075(8) -0.0044(9)
C22 0.0368(9) 0.0307(9) 0.0321(9) 0.0032(7) 0.0088(7) -0.0027(7)
C23 0.0370(9) 0.0300(9) 0.0308(9) 0.0018(7) 0.0105(7) -0.0016(7)
C24 0.0461(11) 0.0397(10) 0.0357(10) -0.0039(8) 0.0131(8) 0.0058(8)
C25 0.0400(10) 0.0471(11) 0.0442(11) -0.0017(9) 0.0156(9) 0.0132(9)
C26 0.0296(9) 0.0282(8) 0.0353(9) 0.0031(7) 0.0091(7) 0.0004(7)
C27 0.0299(8) 0.0269(8) 0.0312(9) 0.0025(7) 0.0099(7) 0.0007(7)
C28 0.0298(9) 0.0282(8) 0.0346(9) 0.0018(7) 0.0075(7) -0.0040(7)
C29 0.0324(9) 0.0331(9) 0.0477(11) -0.0012(8) 0.0030(8) -0.0028(8)
C30 0.0428(11) 0.0389(10) 0.0474(11) -0.0019(9) -0.0056(9) -0.0079(9)
C31 0.0475(11) 0.0424(11) 0.0384(10) -0.0072(8) 0.0063(9) -0.0130(9)
C32 0.0380(10) 0.0511(12) 0.0438(11) -0.0131(9) 0.0124(9) -0.0066(9)

loop_
_atom_type_symbol
_atom_type_description
_atom_type_scat_dispersion_real
_atom_type_scat_dispersion_imag
_atom_type_scat_source
C C 0.0033 0.0016 'International Tables Vol C Tables 4.2.6.8 and 6.1.1.4'
H H 0.0000 0.0000 'International Tables Vol C Tables 4.2.6.8 and 6.1.1.4'
N N 0.0061 0.0033 'International Tables Vol C Tables 4.2.6.8 and 6.1.1.4'

loop_
_geom_angle_atom_site_label_1
_geom_angle_atom_site_label_2
_geom_angle_atom_site_label_3
_geom_angle
C11 N1 C1 108.17(14)
C10 N2 C9 119.03(14)
C16 N3 C12 117.50(15)
C27 N4 C17 108.66(14)
C26 N5 C25 119.29(16)
C32 N6 C28 117.39(16)
N1 C1 C2 128.68(16)
N1 C1 C6 109.69(14)
C2 C1 C6 121.59(15)
C3 C2 C1 117.20(17)
C3 C2 H2A 121.4
C1 C2 H2A 121.4
C2 C3 C4 121.75(17)
C2 C3 H3A 119.1
C4 C3 H3A 119.1
C5 C4 C3 121.21(17)
C5 C4 H4B 119.4
C3 C4 H4B 119.4
C4 C5 C6 118.23(17)
C4 C5 H5B 120.9
C6 C5 H5B 120.9
C5 C6 C1 119.92(16)
C5 C6 C7 133.85(16)
C1 C6 C7 106.23(14)
C8 C7 C11 118.38(15)
C8 C7 C6 135.06(16)
C11 C7 C6 106.57(14)
C9 C8 C7 117.63(16)
C9 C8 H8A 121.2
C7 C8 H8A 121.2
N2 C9 C8 124.68(16)
N2 C9 H9A 117.7
C8 C9 H9A 117.7
N2 C10 C11 120.20(15)
N2 C10 C12 117.52(14)
C11 C10 C12 122.27(14)
N1 C11 C10 130.59(15)
N1 C11 C7 109.33(14)
C10 C11 C7 120.08(15)
N3 C12 C13 122.42(16)
N3 C12 C10 116.23(14)
C13 C12 C10 121.34(15)
C14 C13 C12 118.60(17)
C14 C13 H13A 120.7
C12 C13 H13A 120.7
C15 C14 C13 119.35(17)
C15 C14 H14A 120.3
C13 C14 H14A 120.3
C14 C15 C16 118.42(17)
C14 C15 H15A 120.8
C16 C15 H15A 120.8
N3 C16 C15 123.70(18)
N3 C16 H16A 118.2
C15 C16 H16A 118.2
N4 C17 C18 129.03(16)
N4 C17 C22 109.18(15)
C18 C17 C22 121.79(17)
C19 C18 C17 117.02(18)
C19 C18 H18A 121.5
C17 C18 H18A 121.5
C18 C19 C20 121.89(18)
C18 C19 H19A 119.1
C20 C19 H19A 119.1
C21 C20 C19 120.98(18)
C21 C20 H20A 119.5
C19 C20 H20A 119.5
C20 C21 C22 118.63(18)
C20 C21 H21A 120.7
C22 C21 H21A 120.7
C21 C22 C17 119.69(17)
C21 C22 C23 133.82(17)
C17 C22 C23 106.49(15)
C24 C23 C27 118.16(17)
C24 C23 C22 135.01(17)
C27 C23 C22 106.81(15)
C25 C24 C23 117.72(17)
C25 C24 H24A 121.1
C23 C24 H24A 121.1
N5 C25 C24 124.53(17)
N5 C25 H25A 117.7
C24 C25 H25A 117.7
N5 C26 C27 119.73(16)
N5 C26 C28 117.24(16)
C27 C26 C28 123.02(15)
N4 C27 C26 130.57(15)
N4 C27 C23 108.86(15)
C26 C27 C23 120.56(15)
N6 C28 C29 122.03(16)
N6 C28 C26 116.78(15)
C29 C28 C26 121.19(16)
C30 C29 C28 119.20(18)
C30 C29 H29A 120.4
C28 C29 H29A 120.4
C29 C30 C31 119.02(18)
C29 C30 H30A 120.5
C31 C30 H30A 120.5
C32 C31 C30 118.24(18)
C32 C31 H31A 120.9
C30 C31 H31A 120.9
N6 C32 C31 124.11(18)
N6 C32 H32A 117.9
C31 C32 H32A 117.9

loop_
_geom_bond_atom_site_label_1
_geom_bond_atom_site_label_2
_geom_bond_distance
N1 C11 1.383(2)
N1 C1 1.385(2)
N2 C10 1.339(2)
N2 C9 1.343(2)
N3 C16 1.337(2)
N3 C12 1.348(2)
N4 C27 1.381(2)
N4 C17 1.388(2)
N5 C26 1.342(2)
N5 C25 1.344(2)
N6 C32 1.338(2)
N6 C28 1.350(2)
C1 C2 1.393(2)
C1 C6 1.410(2)
C2 C3 1.380(3)
C2 H2A 0.9500
C3 C4 1.396(3)
C3 H3A 0.9500
C4 C5 1.379(3)
C4 H4B 0.9500
C5 C6 1.396(2)
C5 H5B 0.9500
C6 C7 1.444(2)
C7 C8 1.386(2)
C7 C11 1.415(2)
C8 C9 1.378(2)
C8 H8A 0.9500
C9 H9A 0.9500
C10 C11 1.405(2)
C10 C12 1.481(2)
C12 C13 1.394(2)
C13 C14 1.382(3)
C13 H13A 0.9500
C14 C15 1.379(3)
C14 H14A 0.9500
C15 C16 1.380(3)
C15 H15A 0.9500
C16 H16A 0.9500
C17 C18 1.397(2)
C17 C22 1.407(2)
C18 C19 1.383(3)
C18 H18A 0.9500
C19 C20 1.395(3)
C19 H19A 0.9500
C20 C21 1.379(3)
C20 H20A 0.9500
C21 C22 1.397(3)
C21 H21A 0.9500
C22 C23 1.440(3)
C23 C24 1.387(2)
C23 C27 1.414(2)
C24 C25 1.378(3)
C24 H24A 0.9500
C25 H25A 0.9500
C26 C27 1.402(2)
C26 C28 1.479(2)
C28 C29 1.389(2)
C29 C30 1.382(3)
C29 H29A 0.9500
C30 C31 1.382(3)
C30 H30A 0.9500
C31 C32 1.373(3)
C31 H31A 0.9500
C32 H32A 0.9500

loop_
_cod_related_entry_id
_cod_related_entry_database
_cod_related_entry_code
1 ChemSpider 10378181
